data_7219969
loop_
_publ_author_name
'Gao, Chun-Yan'
'Ma, Zhong-Ying'
'Zhang, Yong-Po'
'Li, Si-Tong'
'Gu, Wen'
'Liu, Xin'
'Tian, Jin-Lei'
'Xu, Jing-Yuan'
'Zhao, Jin-Zhong'
'Yan, Shi-Ping'

_publ_section_title
;
 Four related Mixed-Ligand Nickel(II) Complexes: Effect of Steric
 Encumbrance on the Structure, DNA/BSA binding, DNA cleavage and
 Cytotoxicity
;
_journal_name_full 'RSC Adv.'
_journal_paper_doi 10.1039/C4RA16755D
_journal_year 2015
_chemical_formula_moiety 'C34 H31 Cl2 N7 Ni O5'
_chemical_formula_sum 'C34 H31 Cl2 N7 Ni O5'
_chemical_formula_weight 747.25
_chemical_name_systematic
;
?
;
_space_group_IT_number 2
_symmetry_cell_setting triclinic
_symmetry_space_group_name_Hall '-P 1'
_symmetry_space_group_name_H-M 'P -1'
_atom_sites_solution_hydrogens geom
_atom_sites_solution_primary direct
_atom_sites_solution_secondary difmap
_audit_creation_method SHELXL-97
_audit_update_record
;
2012-11-12 deposited with the CCDC.
2015-03-18 downloaded from the CCDC.
;
_cell_angle_alpha 97.04(3)
_cell_angle_beta 90.51(3)
_cell_angle_gamma 90.79(3)
_cell_formula_units_Z 2
_cell_length_a 7.5420(15)
_cell_length_b 11.202(2)
_cell_length_c 19.311(4)
_cell_measurement_temperature 293(2)
_cell_volume 1619.0(6)
_computing_cell_refinement 'Bruker XSCANS'
_computing_data_collection 'Bruker XSCANS'
_computing_data_reduction 'Bruker SHELXTL'
_computing_molecular_graphics 'Bruker SHELXTL'
_computing_publication_material 'Bruker SHELXTL'
_computing_structure_refinement 'SHELXL-97 (Sheldrick, 1997)'
_computing_structure_solution 'SHELXS-97 (Sheldrick, 1990)'
_diffrn_ambient_temperature 293(2)
_diffrn_measured_fraction_theta_full 0.974
_diffrn_measured_fraction_theta_max 0.974
_diffrn_measurement_device_type 'Bruker P4'
_diffrn_measurement_method '\w scans'
_diffrn_radiation_monochromator graphite
_diffrn_radiation_source 'fine-focus sealed tube'
_diffrn_radiation_type MoK\a
_diffrn_radiation_wavelength 0.71073
_diffrn_reflns_av_R_equivalents 0.0477
_diffrn_reflns_av_sigmaI/netI 0.0944
_diffrn_reflns_limit_h_max 8
_diffrn_reflns_limit_h_min -8
_diffrn_reflns_limit_k_max 13
_diffrn_reflns_limit_k_min -13
_diffrn_reflns_limit_l_max 22
_diffrn_reflns_limit_l_min -22
_diffrn_reflns_number 9248
_diffrn_reflns_theta_full 25.01
_diffrn_reflns_theta_max 25.01
_diffrn_reflns_theta_min 3.19
_exptl_absorpt_coefficient_mu 0.820
_exptl_absorpt_correction_T_max 0.96
_exptl_absorpt_correction_T_min 0.889
_exptl_absorpt_correction_type multi-scan
_exptl_crystal_colour Blue
_exptl_crystal_density_diffrn 1.533
_exptl_crystal_density_method 'not measured'
_exptl_crystal_description prism
_exptl_crystal_F_000 772
_exptl_crystal_size_max 0.28
_exptl_crystal_size_mid 0.12
_exptl_crystal_size_min 0.05
_refine_diff_density_max 0.542
_refine_diff_density_min -0.457
_refine_diff_density_rms 0.075
_refine_ls_extinction_method none
_refine_ls_goodness_of_fit_ref 1.052
_refine_ls_hydrogen_treatment constr
_refine_ls_matrix_type full
_refine_ls_number_parameters 445
_refine_ls_number_reflns 5689
_refine_ls_number_restraints 0
_refine_ls_restrained_S_all 1.052
_refine_ls_R_factor_all 0.1155
_refine_ls_R_factor_gt 0.0710
_refine_ls_shift/su_max 1.343
_refine_ls_shift/su_mean 0.031
_refine_ls_structure_factor_coef Fsqd
_refine_ls_weighting_details 'calc w=1/[\s^2^(Fo^2^)+(0.0778P)^2^+0.3193P] where P=(Fo^2^+2Fc^2^)/3'
_refine_ls_weighting_scheme calc
_refine_ls_wR_factor_gt 0.1533
_refine_ls_wR_factor_ref 0.1738
_reflns_number_gt 3689
_reflns_number_total 5689
_reflns_threshold_expression >2sigma(I)
_cod_data_source_file c4ra16755d2.cif
_cod_data_source_block aa4
_cod_depositor_comments
;
The following automatic conversions were performed:

'_symmetry_cell_setting' value 'Triclinic' changed to 'triclinic'
according to
/usr/data/users/saulius/crontab/automatic-downloads/rss-feeds/RSC/lib/dictionaries/cif_core.dic
dictionary named 'cif_core.dic' version 2.4.2 from 2011-04-26.

Automatic conversion script
Id: cif_fix_values 3105 2015-03-04 15:46:00Z robertas 
;
_cod_original_cell_volume 1619.0(5)
_cod_original_sg_symbol_H-M P-1
_cod_database_code 7219969

loop_
_symmetry_equiv_pos_as_xyz
'x, y, z'
'-x, -y, -z'

loop_
_atom_site_label
_atom_site_type_symbol
_atom_site_fract_x
_atom_site_fract_y
_atom_site_fract_z
_atom_site_U_iso_or_equiv
_atom_site_adp_type
_atom_site_occupancy
_atom_site_symmetry_multiplicity
_atom_site_calc_flag
_atom_site_refinement_flags
Ni1 Ni 0.28534(8) 0.34302(6) 0.31904(3) 0.0347(2) Uani 1 1 d .
Cl1 Cl 0.52780(19) 0.34103(17) 0.39766(8) 0.0638(5) Uani 1 1 d .
Cl2 Cl 0.0248(3) 0.80559(14) 0.22108(8) 0.0619(5) Uani 1 1 d .
O1 O 0.0401(10) 0.7016(4) 0.1718(3) 0.117(2) Uani 1 1 d .
O2 O 0.0557(11) 0.9056(5) 0.1887(3) 0.134(3) Uani 1 1 d .
O3 O 0.1490(11) 0.8029(7) 0.2764(3) 0.158(3) Uani 1 1 d .
O4 O -0.1362(9) 0.8051(7) 0.2516(4) 0.166(3) Uani 1 1 d .
O5 O 0.490(3) 0.192(2) 0.5880(14) 0.498(19) Uani 1 1 d .
H5 H 0.3959 0.1575 0.5946 0.748 Uiso 1 1 calc R
N1 N 0.4184(5) 0.4501(4) 0.2550(2) 0.0376(10) Uani 1 1 d .
N2 N 0.4014(5) 0.2134(4) 0.2459(2) 0.0352(10) Uani 1 1 d .
N5 N 0.1362(6) 0.2127(4) 0.3603(2) 0.0403(11) Uani 1 1 d .
N6 N 0.0286(5) 0.3539(4) 0.2593(2) 0.0340(10) Uani 1 1 d .
N7 N 0.1614(5) 0.4860(4) 0.3774(2) 0.0376(11) Uani 1 1 d .
C1 C 0.4344(8) 0.5690(6) 0.2622(3) 0.0543(16) Uani 1 1 d .
H1 H 0.3859 0.6126 0.3014 0.065 Uiso 1 1 calc R
C2 C 0.5202(8) 0.6315(5) 0.2142(3) 0.0598(17) Uani 1 1 d .
H2 H 0.5333 0.7147 0.2227 0.072 Uiso 1 1 calc R
C3 C 0.5845(8) 0.5708(5) 0.1550(3) 0.0519(15) Uani 1 1 d .
H3 H 0.6389 0.6122 0.1219 0.062 Uiso 1 1 calc R
N3 N 0.6912(7) 0.4277(4) 0.0295(2) 0.0535(13) Uani 1 1 d .
C4 C 0.7363(8) 0.3563(7) -0.0267(3) 0.0600(18) Uani 1 1 d .
H4 H 0.7791 0.3913 -0.0646 0.072 Uiso 1 1 calc R
C5 C 0.7236(8) 0.2327(6) -0.0326(3) 0.0564(17) Uani 1 1 d .
H5A H 0.7593 0.1877 -0.0736 0.068 Uiso 1 1 calc R
N4 N 0.6625(6) 0.1768(4) 0.0182(2) 0.0514(13) Uani 1 1 d .
C6 C 0.5386(8) 0.0640(5) 0.1337(3) 0.0569(17) Uani 1 1 d .
H6 H 0.5826 0.0135 0.0962 0.068 Uiso 1 1 calc R
C7 C 0.4689(9) 0.0180(6) 0.1894(3) 0.0610(18) Uani 1 1 d .
H7 H 0.4680 -0.0646 0.1910 0.073 Uiso 1 1 calc R
C8 C 0.3992(8) 0.0938(5) 0.2438(3) 0.0493(15) Uani 1 1 d .
H8 H 0.3483 0.0600 0.2808 0.059 Uiso 1 1 calc R
C14 C 0.4766(6) 0.2596(5) 0.1916(3) 0.0325(12) Uani 1 1 d .
C9 C 0.4867(6) 0.3891(5) 0.1969(2) 0.0340(12) Uani 1 1 d .
C10 C 0.5685(6) 0.4455(5) 0.1442(3) 0.0366(13) Uani 1 1 d .
C11 C 0.6269(7) 0.3733(5) 0.0821(3) 0.0384(13) Uani 1 1 d .
C12 C 0.6151(7) 0.2474(5) 0.0764(3) 0.0439(14) Uani 1 1 d .
C13 C 0.5433(7) 0.1888(5) 0.1337(3) 0.0385(13) Uani 1 1 d .
C15 C 0.2006(9) 0.1344(6) 0.4018(3) 0.0552(17) Uani 1 1 d .
H15 H 0.3158 0.1465 0.4191 0.066 Uiso 1 1 calc R
C16 C 0.1056(11) 0.0389(6) 0.4196(3) 0.069(2) Uani 1 1 d .
H16 H 0.1539 -0.0115 0.4494 0.083 Uiso 1 1 calc R
C17 C -0.0619(12) 0.0183(7) 0.3929(4) 0.082(2) Uani 1 1 d .
H17 H -0.1280 -0.0480 0.4030 0.098 Uiso 1 1 calc R
C18 C -0.1306(9) 0.0970(6) 0.3511(3) 0.0636(18) Uani 1 1 d .
H18 H -0.2450 0.0852 0.3329 0.076 Uiso 1 1 calc R
C19 C -0.0294(7) 0.1938(5) 0.3362(3) 0.0412(13) Uani 1 1 d .
C20 C -0.1050(7) 0.2837(5) 0.2940(3) 0.0452(14) Uani 1 1 d .
H20A H -0.1832 0.2421 0.2585 0.054 Uiso 1 1 calc R
H20B H -0.1763 0.3392 0.3242 0.054 Uiso 1 1 calc R
C21 C -0.0129(8) 0.4836(5) 0.2727(3) 0.0443(14) Uani 1 1 d .
H21A H -0.1361 0.4954 0.2608 0.053 Uiso 1 1 calc R
H21B H 0.0603 0.5282 0.2434 0.053 Uiso 1 1 calc R
C22 C 0.0199(7) 0.5303(5) 0.3475(3) 0.0395(13) Uani 1 1 d .
C23 C -0.0828(9) 0.6188(6) 0.3817(3) 0.0592(18) Uani 1 1 d .
H23 H -0.1833 0.6453 0.3603 0.071 Uiso 1 1 calc R
C24 C -0.0342(10) 0.6676(6) 0.4486(3) 0.0677(19) Uani 1 1 d .
H24 H -0.1004 0.7283 0.4727 0.081 Uiso 1 1 calc R
C25 C 0.1128(9) 0.6247(6) 0.4784(3) 0.0615(18) Uani 1 1 d .
H25 H 0.1495 0.6567 0.5231 0.074 Uiso 1 1 calc R
C26 C 0.2050(8) 0.5345(5) 0.4420(3) 0.0491(15) Uani 1 1 d .
H26 H 0.3037 0.5052 0.4632 0.059 Uiso 1 1 calc R
C27 C 0.0495(6) 0.3090(5) 0.1866(3) 0.0356(12) Uani 1 1 d .
C28 C 0.0458(7) 0.1865(5) 0.1658(3) 0.0432(14) Uani 1 1 d .
H28 H 0.0157 0.1343 0.1979 0.052 Uiso 1 1 calc R
C29 C 0.0856(7) 0.1405(5) 0.0990(3) 0.0485(15) Uani 1 1 d .
H29 H 0.0811 0.0576 0.0868 0.058 Uiso 1 1 calc R
C30 C 0.1323(7) 0.2134(6) 0.0490(3) 0.0456(14) Uani 1 1 d .
C31 C 0.1833(9) 0.1632(6) -0.0232(3) 0.0654(19) Uani 1 1 d .
H31A H 0.1967 0.0777 -0.0255 0.098 Uiso 1 1 calc R
H31B H 0.2935 0.1993 -0.0350 0.098 Uiso 1 1 calc R
H31C H 0.0926 0.1804 -0.0556 0.098 Uiso 1 1 calc R
C32 C 0.1281(7) 0.3359(5) 0.0691(3) 0.0457(14) Uani 1 1 d .
H32 H 0.1533 0.3878 0.0363 0.055 Uiso 1 1 calc R
C33 C 0.0874(7) 0.3846(5) 0.1367(3) 0.0403(13) Uani 1 1 d .
H33 H 0.0857 0.4676 0.1485 0.048 Uiso 1 1 calc R
C34 C 0.548(2) 0.1510(12) 0.5382(11) 0.258(12) Uani 1 1 d .
H34A H 0.6745 0.1634 0.5400 0.387 Uiso 1 1 calc R
H34B H 0.4994 0.1878 0.5001 0.387 Uiso 1 1 calc R
H34C H 0.5217 0.0663 0.5316 0.387 Uiso 1 1 calc R

loop_
_atom_site_aniso_label
_atom_site_aniso_U_11
_atom_site_aniso_U_22
_atom_site_aniso_U_33
_atom_site_aniso_U_23
_atom_site_aniso_U_13
_atom_site_aniso_U_12
Ni1 0.0291(4) 0.0416(4) 0.0323(4) 0.0003(3) 0.0017(3) 0.0025(3)
Cl1 0.0354(8) 0.1032(14) 0.0488(9) -0.0074(9) -0.0077(7) 0.0120(9)
Cl2 0.0861(13) 0.0432(9) 0.0569(10) 0.0081(8) 0.0137(9) -0.0033(9)
O1 0.220(7) 0.052(3) 0.078(4) -0.002(3) 0.039(4) 0.007(4)
O2 0.227(8) 0.062(4) 0.114(5) 0.022(3) 0.021(5) -0.027(4)
O3 0.198(8) 0.165(7) 0.106(5) -0.002(5) -0.047(5) 0.051(6)
O4 0.115(6) 0.172(7) 0.188(7) -0.063(6) 0.074(5) -0.058(5)
O5 0.28(2) 0.56(3) 0.56(3) -0.32(3) 0.21(2) -0.08(2)
N1 0.031(2) 0.035(3) 0.045(3) -0.004(2) 0.004(2) -0.004(2)
N2 0.032(2) 0.035(3) 0.038(2) 0.004(2) 0.0009(19) 0.001(2)
N5 0.042(3) 0.047(3) 0.033(2) 0.007(2) 0.007(2) 0.007(2)
N6 0.032(2) 0.039(3) 0.031(2) 0.005(2) -0.0015(18) -0.001(2)
N7 0.033(2) 0.044(3) 0.035(2) 0.001(2) 0.002(2) 0.000(2)
C1 0.053(4) 0.050(4) 0.057(4) -0.005(3) 0.010(3) 0.000(3)
C2 0.064(4) 0.035(3) 0.078(5) -0.002(3) 0.010(4) -0.012(3)
C3 0.060(4) 0.046(4) 0.051(4) 0.009(3) 0.002(3) -0.007(3)
N3 0.059(3) 0.061(3) 0.043(3) 0.016(3) 0.002(2) -0.007(3)
C4 0.062(4) 0.089(6) 0.031(3) 0.015(4) 0.013(3) 0.001(4)
C5 0.059(4) 0.070(5) 0.040(3) 0.002(3) 0.009(3) 0.005(4)
N4 0.049(3) 0.061(3) 0.041(3) -0.005(3) 0.010(2) 0.002(3)
C6 0.074(5) 0.046(4) 0.050(4) 0.001(3) 0.022(3) 0.011(3)
C7 0.088(5) 0.040(4) 0.056(4) 0.006(3) 0.023(4) 0.013(4)
C8 0.062(4) 0.039(3) 0.048(3) 0.007(3) 0.003(3) 0.008(3)
C14 0.021(3) 0.037(3) 0.039(3) 0.005(2) -0.004(2) 0.002(2)
C9 0.025(3) 0.042(3) 0.033(3) 0.000(2) -0.004(2) -0.004(2)
C10 0.029(3) 0.045(3) 0.036(3) 0.004(3) 0.002(2) -0.003(3)
C11 0.030(3) 0.049(4) 0.037(3) 0.010(3) 0.003(2) 0.002(3)
C12 0.037(3) 0.059(4) 0.036(3) 0.005(3) 0.001(2) 0.000(3)
C13 0.037(3) 0.043(3) 0.035(3) 0.001(3) 0.007(2) 0.006(3)
C15 0.063(4) 0.064(4) 0.042(3) 0.015(3) 0.012(3) 0.016(4)
C16 0.099(6) 0.059(5) 0.056(4) 0.029(4) 0.027(4) 0.021(5)
C17 0.110(7) 0.060(5) 0.079(5) 0.024(4) 0.018(5) -0.013(5)
C18 0.062(4) 0.069(5) 0.059(4) 0.007(4) 0.002(3) -0.018(4)
C19 0.041(3) 0.048(4) 0.036(3) 0.006(3) 0.010(2) -0.002(3)
C20 0.033(3) 0.059(4) 0.043(3) 0.002(3) 0.005(2) -0.001(3)
C21 0.052(4) 0.040(3) 0.039(3) -0.001(3) -0.003(3) 0.013(3)
C22 0.042(3) 0.037(3) 0.039(3) 0.000(3) 0.003(2) 0.001(3)
C23 0.066(4) 0.060(4) 0.049(4) -0.007(3) 0.003(3) 0.031(4)
C24 0.082(5) 0.062(4) 0.055(4) -0.014(3) 0.017(4) 0.026(4)
C25 0.071(5) 0.066(4) 0.042(4) -0.014(3) 0.004(3) 0.003(4)
C26 0.046(3) 0.061(4) 0.037(3) -0.005(3) -0.003(3) 0.002(3)
C27 0.028(3) 0.036(3) 0.041(3) 0.001(3) -0.005(2) 0.003(2)
C28 0.048(3) 0.040(3) 0.041(3) 0.006(3) -0.003(3) -0.004(3)
C29 0.049(4) 0.034(3) 0.058(4) -0.010(3) -0.010(3) -0.008(3)
C30 0.041(3) 0.052(4) 0.040(3) -0.009(3) -0.010(3) -0.004(3)
C31 0.076(5) 0.068(5) 0.047(4) -0.014(3) 0.000(3) 0.002(4)
C32 0.043(3) 0.051(4) 0.043(3) 0.004(3) -0.002(3) -0.009(3)
C33 0.050(3) 0.031(3) 0.039(3) 0.002(3) -0.002(3) -0.003(3)
C34 0.149(13) 0.115(11) 0.53(4) 0.129(18) -0.091(19) 0.018(10)

loop_
_atom_type_symbol
_atom_type_description
_atom_type_scat_dispersion_real
_atom_type_scat_dispersion_imag
_atom_type_scat_source
C C 0.0033 0.0016 'International Tables Vol C Tables 4.2.6.8 and 6.1.1.4'
H H 0.0000 0.0000 'International Tables Vol C Tables 4.2.6.8 and 6.1.1.4'
Cl Cl 0.1484 0.1585 'International Tables Vol C Tables 4.2.6.8 and 6.1.1.4'
N N 0.0061 0.0033 'International Tables Vol C Tables 4.2.6.8 and 6.1.1.4'
Ni Ni 0.3393 1.1124 'International Tables Vol C Tables 4.2.6.8 and 6.1.1.4'
O O 0.0106 0.0060 'International Tables Vol C Tables 4.2.6.8 and 6.1.1.4'

loop_
_geom_angle_atom_site_label_1
_geom_angle_atom_site_label_2
_geom_angle_atom_site_label_3
_geom_angle
N5 Ni1 N1 166.27(16)
N5 Ni1 N7 94.28(17)
N1 Ni1 N7 94.76(17)
N5 Ni1 N2 91.67(17)
N1 Ni1 N2 78.13(17)
N7 Ni1 N2 170.57(15)
N5 Ni1 N6 79.79(16)
N1 Ni1 N6 92.00(15)
N7 Ni1 N6 78.08(16)
N2 Ni1 N6 95.82(15)
N5 Ni1 Cl1 95.86(13)
N1 Ni1 Cl1 93.73(12)
N7 Ni1 Cl1 94.38(12)
N2 Ni1 Cl1 92.28(12)
N6 Ni1 Cl1 170.90(11)
O4 Cl2 O2 113.1(5)
O4 Cl2 O1 109.5(4)
O2 Cl2 O1 109.2(3)
O4 Cl2 O3 105.1(5)
O2 Cl2 O3 109.4(5)
O1 Cl2 O3 110.5(4)
C34 O5 H5 112.9
C1 N1 C9 117.2(5)
C1 N1 Ni1 128.2(4)
C9 N1 Ni1 114.5(3)
C8 N2 C14 117.1(5)
C8 N2 Ni1 128.9(4)
C14 N2 Ni1 113.9(3)
C19 N5 C15 117.3(5)
C19 N5 Ni1 117.0(3)
C15 N5 Ni1 125.0(4)
C27 N6 C21 114.4(4)
C27 N6 C20 112.4(4)
C21 N6 C20 109.3(4)
C27 N6 Ni1 111.0(3)
C21 N6 Ni1 102.5(3)
C20 N6 Ni1 106.4(3)
C26 N7 C22 117.3(5)
C26 N7 Ni1 126.6(4)
C22 N7 Ni1 116.1(3)
N1 C1 C2 123.2(6)
N1 C1 H1 118.4
C2 C1 H1 118.4
C3 C2 C1 119.7(6)
C3 C2 H2 120.2
C1 C2 H2 120.1
C2 C3 C10 119.4(6)
C2 C3 H3 120.3
C10 C3 H3 120.3
C4 N3 C11 116.0(5)
N3 C4 C5 123.7(6)
N3 C4 H4 118.2
C5 C4 H4 118.2
N4 C5 C4 121.7(6)
N4 C5 H5A 119.1
C4 C5 H5A 119.1
C5 N4 C12 115.9(5)
C7 C6 C13 118.8(6)
C7 C6 H6 120.6
C13 C6 H6 120.6
C6 C7 C8 120.1(6)
C6 C7 H7 120.0
C8 C7 H7 120.0
N2 C8 C7 122.9(5)
N2 C8 H8 118.5
C7 C8 H8 118.5
N2 C14 C13 123.2(5)
N2 C14 C9 116.0(4)
C13 C14 C9 120.7(5)
N1 C9 C10 123.3(5)
N1 C9 C14 116.4(4)
C10 C9 C14 120.2(5)
C3 C10 C9 117.1(5)
C3 C10 C11 123.6(5)
C9 C10 C11 119.3(5)
N3 C11 C12 120.4(5)
N3 C11 C10 119.2(5)
C12 C11 C10 120.4(5)
N4 C12 C11 122.2(5)
N4 C12 C13 117.7(5)
C11 C12 C13 120.0(5)
C14 C13 C6 117.8(5)
C14 C13 C12 119.0(5)
C6 C13 C12 123.2(5)
N5 C15 C16 123.3(6)
N5 C15 H15 118.4
C16 C15 H15 118.3
C15 C16 C17 118.9(6)
C15 C16 H16 120.6
C17 C16 H16 120.5
C16 C17 C18 118.8(7)
C16 C17 H17 120.6
C18 C17 H17 120.6
C17 C18 C19 119.6(7)
C17 C18 H18 120.2
C19 C18 H18 120.2
N5 C19 C18 122.0(5)
N5 C19 C20 117.6(5)
C18 C19 C20 120.4(5)
N6 C20 C19 114.7(4)
N6 C20 H20A 108.6
C19 C20 H20A 108.6
N6 C20 H20B 108.6
C19 C20 H20B 108.6
H20A C20 H20B 107.6
N6 C21 C22 110.7(4)
N6 C21 H21A 109.5
C22 C21 H21A 109.5
N6 C21 H21B 109.5
C22 C21 H21B 109.5
H21A C21 H21B 108.1
N7 C22 C23 122.6(5)
N7 C22 C21 115.7(5)
C23 C22 C21 121.6(5)
C22 C23 C24 118.9(6)
C22 C23 H23 120.6
C24 C23 H23 120.6
C25 C24 C23 118.6(6)
C25 C24 H24 120.7
C23 C24 H24 120.7
C24 C25 C26 119.1(6)
C24 C25 H25 120.4
C26 C25 H25 120.5
N7 C26 C25 123.5(5)
N7 C26 H26 118.2
C25 C26 H26 118.2
C28 C27 C33 117.9(5)
C28 C27 N6 119.8(5)
C33 C27 N6 122.1(5)
C29 C28 C27 121.3(5)
C29 C28 H28 119.4
C27 C28 H28 119.4
C28 C29 C30 122.1(5)
C28 C29 H29 118.9
C30 C29 H29 118.9
C32 C30 C29 116.4(5)
C32 C30 C31 121.4(6)
C29 C30 C31 122.2(6)
C30 C31 H31A 109.5
C30 C31 H31B 109.4
H31A C31 H31B 109.5
C30 C31 H31C 109.5
H31A C31 H31C 109.5
H31B C31 H31C 109.5
C30 C32 C33 122.4(5)
C30 C32 H32 118.8
C33 C32 H32 118.8
C27 C33 C32 119.8(5)
C27 C33 H33 120.1
C32 C33 H33 120.1
O5 C34 H34A 108.4
O5 C34 H34B 110.8
H34A C34 H34B 109.5
O5 C34 H34C 109.2
H34A C34 H34C 109.5
H34B C34 H34C 109.5

loop_
_geom_bond_atom_site_label_1
_geom_bond_atom_site_label_2
_geom_bond_distance
Ni1 N5 2.071(5)
Ni1 N1 2.081(4)
Ni1 N7 2.080(4)
Ni1 N2 2.103(4)
Ni1 N6 2.257(4)
Ni1 Cl1 2.3685(16)
Cl2 O4 1.354(6)
Cl2 O2 1.367(5)
Cl2 O1 1.418(5)
Cl2 O3 1.418(7)
O5 C34 1.11(3)
O5 H5 0.8389
N1 C1 1.326(7)
N1 C9 1.350(6)
N2 C8 1.336(6)
N2 C14 1.350(6)
N5 C19 1.334(7)
N5 C15 1.350(7)
N6 C27 1.443(6)
N6 C21 1.483(6)
N6 C20 1.483(6)
N7 C26 1.335(6)
N7 C22 1.338(6)
C1 C2 1.388(8)
C1 H1 0.9300
C2 C3 1.354(8)
C2 H2 0.9300
C3 C10 1.397(7)
C3 H3 0.9300
N3 C4 1.317(7)
N3 C11 1.338(6)
C4 C5 1.377(8)
C4 H4 0.9300
C5 N4 1.311(7)
C5 H5A 0.9300
N4 C12 1.346(7)
C6 C7 1.355(8)
C6 C13 1.398(7)
C6 H6 0.9300
C7 C8 1.380(8)
C7 H7 0.9300
C8 H8 0.9300
C14 C13 1.391(7)
C14 C9 1.443(7)
C9 C10 1.404(7)
C10 C11 1.438(7)
C11 C12 1.403(8)
C12 C13 1.458(7)
C15 C16 1.360(9)
C15 H15 0.9300
C16 C17 1.366(10)
C16 H16 0.9300
C17 C18 1.370(9)
C17 H17 0.9300
C18 C19 1.378(8)
C18 H18 0.9300
C19 C20 1.487(7)
C20 H20A 0.9700
C20 H20B 0.9700
C21 C22 1.493(7)
C21 H21A 0.9700
C21 H21B 0.9700
C22 C23 1.374(7)
C23 C24 1.383(8)
C23 H23 0.9300
C24 C25 1.365(9)
C24 H24 0.9300
C25 C26 1.362(8)
C25 H25 0.9300
C26 H26 0.9300
C27 C28 1.382(7)
C27 C33 1.387(7)
C28 C29 1.367(7)
C28 H28 0.9300
C29 C30 1.384(8)
C29 H29 0.9300
C30 C32 1.381(8)
C30 C31 1.494(7)
C31 H31A 0.9600
C31 H31B 0.9600
C31 H31C 0.9600
C32 C33 1.390(7)
C32 H32 0.9300
C33 H33 0.9300
C34 H34A 0.9600
C34 H34B 0.9600
C34 H34C 0.9600

loop_
_geom_torsion_atom_site_label_1
_geom_torsion_atom_site_label_2
_geom_torsion_atom_site_label_3
_geom_torsion_atom_site_label_4
_geom_torsion
N5 Ni1 N1 C1 141.5(7)
N7 Ni1 N1 C1 10.5(5)
N2 Ni1 N1 C1 -175.8(5)
N6 Ni1 N1 C1 88.7(5)
Cl1 Ni1 N1 C1 -84.3(5)
N5 Ni1 N1 C9 -34.2(9)
N7 Ni1 N1 C9 -165.2(3)
N2 Ni1 N1 C9 8.5(3)
N6 Ni1 N1 C9 -87.0(3)
Cl1 Ni1 N1 C9 100.0(3)
N5 Ni1 N2 C8 -13.0(5)
N1 Ni1 N2 C8 176.3(5)
N7 Ni1 N2 C8 -142.1(9)
N6 Ni1 N2 C8 -92.9(5)
Cl1 Ni1 N2 C8 82.9(4)
N5 Ni1 N2 C14 161.9(3)
N1 Ni1 N2 C14 -8.8(3)
N7 Ni1 N2 C14 32.8(12)
N6 Ni1 N2 C14 82.0(3)
Cl1 Ni1 N2 C14 -102.2(3)
N1 Ni1 N5 C19 -54.0(9)
N7 Ni1 N5 C19 77.1(4)
N2 Ni1 N5 C19 -95.6(4)
N6 Ni1 N5 C19 0.0(4)
Cl1 Ni1 N5 C19 171.9(4)
N1 Ni1 N5 C15 116.0(7)
N7 Ni1 N5 C15 -112.9(4)
N2 Ni1 N5 C15 74.4(4)
N6 Ni1 N5 C15 170.0(4)
Cl1 Ni1 N5 C15 -18.0(4)
N5 Ni1 N6 C27 -110.8(3)
N1 Ni1 N6 C27 58.1(3)
N7 Ni1 N6 C27 152.6(3)
N2 Ni1 N6 C27 -20.2(3)
Cl1 Ni1 N6 C27 -172.9(6)
N5 Ni1 N6 C21 126.6(3)
N1 Ni1 N6 C21 -64.5(3)
N7 Ni1 N6 C21 29.9(3)
N2 Ni1 N6 C21 -142.8(3)
Cl1 Ni1 N6 C21 64.5(9)
N5 Ni1 N6 C20 11.8(3)
N1 Ni1 N6 C20 -179.3(3)
N7 Ni1 N6 C20 -84.8(3)
N2 Ni1 N6 C20 102.4(3)
Cl1 Ni1 N6 C20 -50.3(9)
N5 Ni1 N7 C26 86.1(5)
N1 Ni1 N7 C26 -104.2(5)
N2 Ni1 N7 C26 -144.9(9)
N6 Ni1 N7 C26 164.7(5)
Cl1 Ni1 N7 C26 -10.1(5)
N5 Ni1 N7 C22 -91.3(4)
N1 Ni1 N7 C22 78.4(4)
N2 Ni1 N7 C22 37.7(12)
N6 Ni1 N7 C22 -12.7(4)
Cl1 Ni1 N7 C22 172.5(4)
C9 N1 C1 C2 -1.4(8)
Ni1 N1 C1 C2 -177.0(4)
N1 C1 C2 C3 3.2(10)
C1 C2 C3 C10 -2.0(9)
C11 N3 C4 C5 -1.3(9)
N3 C4 C5 N4 0.8(10)
C4 C5 N4 C12 -0.7(9)
C13 C6 C7 C8 2.0(10)
C14 N2 C8 C7 -0.2(8)
Ni1 N2 C8 C7 174.5(4)
C6 C7 C8 N2 -2.2(10)
C8 N2 C14 C13 2.9(7)
Ni1 N2 C14 C13 -172.7(4)
C8 N2 C14 C9 -176.5(4)
Ni1 N2 C14 C9 7.9(5)
C1 N1 C9 C10 -1.6(7)
Ni1 N1 C9 C10 174.6(4)
C1 N1 C9 C14 176.8(4)
Ni1 N1 C9 C14 -7.0(5)
N2 C14 C9 N1 -0.7(6)
C13 C14 C9 N1 179.9(4)
N2 C14 C9 C10 177.7(4)
C13 C14 C9 C10 -1.7(7)
C2 C3 C10 C9 -0.7(8)
C2 C3 C10 C11 177.8(5)
N1 C9 C10 C3 2.6(7)
C14 C9 C10 C3 -175.7(4)
N1 C9 C10 C11 -175.9(4)
C14 C9 C10 C11 5.8(7)
C4 N3 C11 C12 1.7(8)
C4 N3 C11 C10 -177.6(5)
C3 C10 C11 N3 -4.0(8)
C9 C10 C11 N3 174.4(5)
C3 C10 C11 C12 176.6(5)
C9 C10 C11 C12 -4.9(7)
C5 N4 C12 C11 1.1(8)
C5 N4 C12 C13 178.9(5)
N3 C11 C12 N4 -1.7(8)
C10 C11 C12 N4 177.6(5)
N3 C11 C12 C13 -179.4(5)
C10 C11 C12 C13 0.0(8)
N2 C14 C13 C6 -3.0(8)
C9 C14 C13 C6 176.3(5)
N2 C14 C13 C12 177.4(5)
C9 C14 C13 C12 -3.3(7)
C7 C6 C13 C14 0.5(9)
C7 C6 C13 C12 -179.9(6)
N4 C12 C13 C14 -173.6(5)
C11 C12 C13 C14 4.2(8)
N4 C12 C13 C6 6.8(8)
C11 C12 C13 C6 -175.5(5)
C19 N5 C15 C16 0.1(8)
Ni1 N5 C15 C16 -169.9(5)
N5 C15 C16 C17 1.8(10)
C15 C16 C17 C18 -2.2(10)
C16 C17 C18 C19 0.8(10)
C15 N5 C19 C18 -1.6(8)
Ni1 N5 C19 C18 169.2(4)
C15 N5 C19 C20 176.4(5)
Ni1 N5 C19 C20 -12.8(6)
C17 C18 C19 N5 1.1(9)
C17 C18 C19 C20 -176.8(6)
C27 N6 C20 C19 100.2(5)
C21 N6 C20 C19 -131.6(5)
Ni1 N6 C20 C19 -21.5(5)
N5 C19 C20 N6 24.2(7)
C18 C19 C20 N6 -157.8(5)
C27 N6 C21 C22 -163.3(4)
C20 N6 C21 C22 69.5(5)
Ni1 N6 C21 C22 -43.1(5)
C26 N7 C22 C23 -2.5(8)
Ni1 N7 C22 C23 175.2(5)
C26 N7 C22 C21 173.4(5)
Ni1 N7 C22 C21 -8.9(6)
N6 C21 C22 N7 37.8(7)
N6 C21 C22 C23 -146.3(6)
N7 C22 C23 C24 2.7(10)
C21 C22 C23 C24 -173.0(6)
C22 C23 C24 C25 -0.9(11)
C23 C24 C25 C26 -0.9(11)
C22 N7 C26 C25 0.6(9)
Ni1 N7 C26 C25 -176.8(5)
C24 C25 C26 N7 1.1(10)
C21 N6 C27 C28 -164.5(5)
C20 N6 C27 C28 -39.0(6)
Ni1 N6 C27 C28 80.1(5)
C21 N6 C27 C33 20.7(7)
C20 N6 C27 C33 146.2(5)
Ni1 N6 C27 C33 -94.8(5)
C33 C27 C28 C29 2.7(8)
N6 C27 C28 C29 -172.3(5)
C27 C28 C29 C30 0.4(9)
C28 C29 C30 C32 -3.2(8)
C28 C29 C30 C31 177.3(5)
C29 C30 C32 C33 2.9(8)
C31 C30 C32 C33 -177.5(5)
C28 C27 C33 C32 -2.9(8)
N6 C27 C33 C32 172.0(4)
C30 C32 C33 C27 0.1(8)
